data_4342939
loop_
_publ_author_name
'Dar, Aijaz A.'
'Sharma, Sunil K.'
'Murugavel, Ramaswamy'

_publ_section_title
;
 Is single-4-ring the most basic but elusive secondary building unit that
 transforms to larger structures in zinc phosphate chemistry?
;
_journal_issue 10
_journal_name_full 'Inorganic chemistry'
_journal_page_first 4882
_journal_page_last 4894
_journal_paper_doi 10.1021/acs.inorgchem.5b00495
_journal_volume 54
_journal_year 2015
_chemical_formula_moiety 'C70 H95 Cl4 N8 O18 P4 Zn4'
_chemical_formula_sum 'C70 H95 Cl4 N8 O18 P4 Zn4'
_chemical_formula_weight 1863.70
_chemical_name_systematic
;
 ?
;
_space_group_IT_number 2
_symmetry_cell_setting triclinic
_symmetry_space_group_name_Hall '-P 1'
_symmetry_space_group_name_H-M 'P -1'
_atom_sites_solution_hydrogens geom
_atom_sites_solution_primary direct
_atom_sites_solution_secondary difmap
_audit_creation_method SHELXL-97
_cell_angle_alpha 78.052(7)
_cell_angle_beta 80.542(7)
_cell_angle_gamma 66.159(6)
_cell_formula_units_Z 2
_cell_length_a 10.1879(12)
_cell_length_b 15.5775(16)
_cell_length_c 29.698(4)
_cell_measurement_temperature 293(2)
_cell_volume 4200.4(9)
_computing_structure_refinement 'SHELXL-97 (Sheldrick, 1997)'
_diffrn_ambient_temperature 293(2)
_diffrn_measured_fraction_theta_full 0.987
_diffrn_measured_fraction_theta_max 0.987
_diffrn_radiation_monochromator graphite
_diffrn_radiation_source 'fine-focus sealed tube'
_diffrn_radiation_type MoK\a
_diffrn_radiation_wavelength 0.71075
_diffrn_reflns_av_R_equivalents 0.0312
_diffrn_reflns_av_sigmaI/netI 0.0424
_diffrn_reflns_limit_h_max 12
_diffrn_reflns_limit_h_min -10
_diffrn_reflns_limit_k_max 15
_diffrn_reflns_limit_k_min -18
_diffrn_reflns_limit_l_max 35
_diffrn_reflns_limit_l_min -35
_diffrn_reflns_number 31700
_diffrn_reflns_theta_full 25.00
_diffrn_reflns_theta_max 25.00
_diffrn_reflns_theta_min 2.67
_exptl_absorpt_coefficient_mu 1.400
_exptl_absorpt_correction_T_max 0.7671
_exptl_absorpt_correction_T_min 0.7671
_exptl_absorpt_correction_type multi-scan
_exptl_absorpt_process_details 'NUMABS (Rigaku, 1999)'
_exptl_crystal_colour colorless
_exptl_crystal_density_diffrn 1.474
_exptl_crystal_density_method 'not measured'
_exptl_crystal_description cubic
_exptl_crystal_F_000 1926
_exptl_crystal_size_max 0.14
_exptl_crystal_size_mid 0.09
_exptl_crystal_size_min 0.07
_refine_diff_density_max 4.396
_refine_diff_density_min -1.260
_refine_diff_density_rms 0.291
_refine_ls_extinction_method none
_refine_ls_goodness_of_fit_ref 1.469
_refine_ls_hydrogen_treatment mixed
_refine_ls_matrix_type full
_refine_ls_number_parameters 943
_refine_ls_number_reflns 14596
_refine_ls_number_restraints 0
_refine_ls_restrained_S_all 1.469
_refine_ls_R_factor_all 0.1024
_refine_ls_R_factor_gt 0.0990
_refine_ls_shift/su_max 0.001
_refine_ls_shift/su_mean 0.000
_refine_ls_structure_factor_coef Fsqd
_refine_ls_weighting_details 'calc w=1/[\s^2^(Fo^2^)+(0.2000P)^2^+0.0000P] where P=(Fo^2^+2Fc^2^)/3'
_refine_ls_weighting_scheme calc
_refine_ls_wR_factor_gt 0.3299
_refine_ls_wR_factor_ref 0.3342
_reflns_number_gt 13535
_reflns_number_total 14596
_reflns_threshold_expression >2sigma(I)
_cod_data_source_file ic5b00495_si_002.cif
_cod_data_source_block ajz693
_cod_depositor_comments
;
The following automatic conversions were performed:

'_symmetry_cell_setting' value 'Triclinic' changed to 'triclinic'
according to
/usr/data/users/saulius/crontab/automatic-downloads/rss-feeds/ACS/lib/dictionaries/cif_core.dic
dictionary named 'cif_core.dic' version 2.4.2 from 2011-04-26.

'_exptl_absorpt_correction_type' value 'Multi-scan' changed to
'multi-scan' according to
/usr/data/users/saulius/crontab/automatic-downloads/rss-feeds/ACS/lib/dictionaries/cif_core.dic
dictionary named 'cif_core.dic' version 2.4.2 from 2011-04-26.

Automatic conversion script
Id: cif_fix_values 3271 2015-04-21 07:52:19Z andrius 

 Adding full bibliography for 4342936--4342946.cif.
;
_cod_database_code 4342939
_shelx_f_squared_multiplier 1.000

loop_
_symmetry_equiv_pos_as_xyz
'x, y, z'
'-x, -y, -z'

loop_
_atom_site_label
_atom_site_type_symbol
_atom_site_fract_x
_atom_site_fract_y
_atom_site_fract_z
_atom_site_U_iso_or_equiv
_atom_site_adp_type
_atom_site_occupancy
_atom_site_symmetry_multiplicity
_atom_site_calc_flag
_atom_site_refinement_flags
C2 C 0.3853(6) 0.2490(4) 0.4387(2) 0.0184(13) Uani 1 1 d .
C3 C 0.3069(7) 0.2632(5) 0.4816(2) 0.0236(14) Uani 1 1 d .
H3 H 0.3027 0.2117 0.5032 0.028 Uiso 1 1 calc R
C4 C 0.2352(7) 0.3552(5) 0.4916(2) 0.0219(14) Uani 1 1 d .
C5 C 0.2387(7) 0.4325(5) 0.4602(2) 0.0247(15) Uani 1 1 d .
H5 H 0.1885 0.4932 0.4677 0.030 Uiso 1 1 calc R
C6 C 0.3151(6) 0.4216(4) 0.4179(2) 0.0183(13) Uani 1 1 d .
C7 C 0.3173(8) 0.5073(5) 0.3811(3) 0.0279(15) Uani 1 1 d .
H7 H 0.4008 0.4854 0.3586 0.033 Uiso 1 1 calc R
C8 C 0.1814(10) 0.5478(6) 0.3563(3) 0.044(2) Uani 1 1 d .
H08A H 0.1825 0.6011 0.3334 0.065 Uiso 1 1 calc R
H08B H 0.0987 0.5681 0.3782 0.065 Uiso 1 1 calc R
H8C H 0.1768 0.4999 0.3415 0.065 Uiso 1 1 calc R
C9 C 0.3291(13) 0.5837(6) 0.4033(3) 0.055(3) Uani 1 1 d .
H9A H 0.4157 0.5574 0.4189 0.082 Uiso 1 1 calc R
H9B H 0.2472 0.6061 0.4252 0.082 Uiso 1 1 calc R
H9C H 0.3319 0.6357 0.3798 0.082 Uiso 1 1 calc R
C10 C 0.4645(7) 0.1493(5) 0.4278(2) 0.0233(14) Uani 1 1 d .
H10 H 0.5171 0.1532 0.3972 0.028 Uiso 1 1 calc R
C11 C 0.3612(8) 0.1020(5) 0.4261(3) 0.0323(16) Uani 1 1 d .
H11A H 0.4150 0.0389 0.4191 0.049 Uiso 1 1 calc R
H11B H 0.2970 0.1384 0.4026 0.049 Uiso 1 1 calc R
H11C H 0.3065 0.0989 0.4555 0.049 Uiso 1 1 calc R
C12 C 0.5763(7) 0.0888(5) 0.4633(2) 0.0259(15) Uani 1 1 d .
H12A H 0.6260 0.0258 0.4558 0.039 Uiso 1 1 calc R
H12B H 0.5275 0.0857 0.4938 0.039 Uiso 1 1 calc R
H12C H 0.6444 0.1175 0.4623 0.039 Uiso 1 1 calc R
C13 C 0.6227(6) 0.1680(4) 0.0939(2) 0.0144(12) Uani 1 1 d .
C14 C 0.6475(6) 0.0743(4) 0.0881(2) 0.0200(13) Uani 1 1 d .
C15 C 0.6244(7) 0.0634(5) 0.0442(2) 0.0218(14) Uani 1 1 d .
H15 H 0.6405 0.0035 0.0382 0.026 Uiso 1 1 calc R
C16 C 0.5783(7) 0.1411(5) 0.0105(2) 0.0216(14) Uani 1 1 d .
C17 C 0.5541(7) 0.2313(5) 0.0169(2) 0.0220(14) Uani 1 1 d .
H17A H 0.5218 0.2823 -0.0068 0.026 Uiso 1 1 calc R
C18 C 0.5783(7) 0.2464(5) 0.0595(2) 0.0202(13) Uani 1 1 d .
C19 C 0.5553(8) 0.3450(5) 0.0668(2) 0.0257(15) Uani 1 1 d .
H19 H 0.5861 0.3397 0.0971 0.031 Uiso 1 1 calc R
C20 C 0.6453(9) 0.3897(6) 0.0301(3) 0.0384(19) Uani 1 1 d .
H20A H 0.6278 0.4519 0.0360 0.058 Uiso 1 1 calc R
H20B H 0.6182 0.3946 -0.0001 0.058 Uiso 1 1 calc R
H20C H 0.7458 0.3505 0.0316 0.058 Uiso 1 1 calc R
C21 C 0.3916(9) 0.4091(5) 0.0673(3) 0.0391(19) Uani 1 1 d .
H21A H 0.3769 0.4714 0.0723 0.059 Uiso 1 1 calc R
H21B H 0.3390 0.3819 0.0917 0.059 Uiso 1 1 calc R
H21C H 0.3580 0.4135 0.0382 0.059 Uiso 1 1 calc R
C22 C 0.6995(7) -0.0067(4) 0.1263(2) 0.0212(13) Uani 1 1 d .
H22 H 0.6431 0.0136 0.1550 0.025 Uiso 1 1 calc R
C23 C 0.8590(8) -0.0310(5) 0.1319(3) 0.0319(17) Uani 1 1 d .
H23A H 0.8910 -0.0831 0.1566 0.048 Uiso 1 1 calc R
H23B H 0.8692 0.0234 0.1389 0.048 Uiso 1 1 calc R
H23C H 0.9163 -0.0483 0.1037 0.048 Uiso 1 1 calc R
C24 C 0.6801(9) -0.0959(5) 0.1200(3) 0.0334(17) Uani 1 1 d .
H24A H 0.7153 -0.1452 0.1456 0.050 Uiso 1 1 calc R
H24B H 0.7331 -0.1168 0.0918 0.050 Uiso 1 1 calc R
H24C H 0.5797 -0.0815 0.1187 0.050 Uiso 1 1 calc R
C25 C 0.2020(7) -0.0329(4) 0.3385(2) 0.0188(13) Uani 1 1 d .
C26 C 0.1469(7) -0.0149(5) 0.3835(2) 0.0203(13) Uani 1 1 d .
C27 C 0.2141(7) -0.0837(5) 0.4202(2) 0.0247(14) Uani 1 1 d .
H27 H 0.1795 -0.0753 0.4506 0.030 Uiso 1 1 calc R
C28 C 0.3322(7) -0.1639(4) 0.4106(2) 0.0232(14) Uani 1 1 d .
C29 C 0.3801(7) -0.1828(5) 0.3662(2) 0.0239(14) Uani 1 1 d .
H29 H 0.4557 -0.2397 0.3613 0.029 Uiso 1 1 calc R
C30 C 0.3160(7) -0.1173(4) 0.3286(2) 0.0194(13) Uani 1 1 d .
C31 C 0.3606(7) -0.1401(5) 0.2807(2) 0.0253(15) Uani 1 1 d .
H31 H 0.2815 -0.0979 0.2619 0.030 Uiso 1 1 calc R
C32 C 0.3823(9) -0.2433(5) 0.2779(3) 0.0386(19) Uani 1 1 d .
H32A H 0.4110 -0.2546 0.2465 0.058 Uiso 1 1 calc R
H32B H 0.2936 -0.2521 0.2881 0.058 Uiso 1 1 calc R
H32C H 0.4558 -0.2870 0.2972 0.058 Uiso 1 1 calc R
C33 C 0.4957(10) -0.1224(6) 0.2581(3) 0.0399(19) Uani 1 1 d .
H33A H 0.5180 -0.1385 0.2275 0.060 Uiso 1 1 calc R
H33B H 0.5751 -0.1609 0.2762 0.060 Uiso 1 1 calc R
H33C H 0.4786 -0.0565 0.2564 0.060 Uiso 1 1 calc R
C34 C 0.0140(7) 0.0739(5) 0.3922(2) 0.0216(14) Uani 1 1 d .
H34 H 0.0306 0.1287 0.3732 0.026 Uiso 1 1 calc R
C35 C -0.1175(7) 0.0695(5) 0.3762(2) 0.0278(15) Uani 1 1 d .
H35A H -0.2006 0.1255 0.3817 0.042 Uiso 1 1 calc R
H35B H -0.1334 0.0143 0.3930 0.042 Uiso 1 1 calc R
H35C H -0.1014 0.0657 0.3437 0.042 Uiso 1 1 calc R
C36 C -0.0155(8) 0.0907(5) 0.4423(2) 0.0308(16) Uani 1 1 d .
H36A H -0.1003 0.1472 0.4454 0.046 Uiso 1 1 calc R
H36B H 0.0652 0.0981 0.4513 0.046 Uiso 1 1 calc R
H36C H -0.0302 0.0374 0.4619 0.046 Uiso 1 1 calc R
C37 C -0.0133(6) 0.5952(4) 0.1564(2) 0.0173(13) Uani 1 1 d .
C38 C 0.0311(7) 0.6592(4) 0.1709(2) 0.0219(14) Uani 1 1 d .
C39 C 0.0739(7) 0.7204(4) 0.1361(2) 0.0216(14) Uani 1 1 d .
H39 H 0.1079 0.7620 0.1440 0.026 Uiso 1 1 calc R
C40 C 0.0665(7) 0.7201(5) 0.0902(2) 0.0232(14) Uani 1 1 d .
C41 C 0.0145(7) 0.6611(5) 0.0767(2) 0.0256(15) Uani 1 1 d .
H41 H 0.0085 0.6631 0.0456 0.031 Uiso 1 1 calc R
C42 C -0.0294(6) 0.5980(4) 0.1106(2) 0.0187(13) Uani 1 1 d .
C43 C -0.0945(8) 0.5376(5) 0.0957(2) 0.0275(15) Uani 1 1 d .
H43 H -0.1484 0.5158 0.1228 0.033 Uiso 1 1 calc R
C44 C -0.2011(9) 0.5943(6) 0.0582(3) 0.0379(18) Uani 1 1 d .
H44A H -0.2739 0.6497 0.0692 0.057 Uiso 1 1 calc R
H44B H -0.2457 0.5550 0.0517 0.057 Uiso 1 1 calc R
H44C H -0.1497 0.6133 0.0305 0.057 Uiso 1 1 calc R
C45 C 0.0200(9) 0.4505(5) 0.0778(3) 0.0386(19) Uani 1 1 d .
H45A H -0.0254 0.4142 0.0686 0.058 Uiso 1 1 calc R
H45B H 0.0815 0.4122 0.1017 0.058 Uiso 1 1 calc R
H45C H 0.0764 0.4700 0.0516 0.058 Uiso 1 1 calc R
C46 C 0.0236(8) 0.6660(5) 0.2205(2) 0.0253(15) Uani 1 1 d .
H46 H 0.0480 0.6018 0.2381 0.030 Uiso 1 1 calc R
C47 C 0.1281(9) 0.7069(6) 0.2315(2) 0.0341(18) Uani 1 1 d .
H47A H 0.1176 0.7087 0.2640 0.051 Uiso 1 1 calc R
H47B H 0.1062 0.7701 0.2147 0.051 Uiso 1 1 calc R
H47C H 0.2254 0.6673 0.2225 0.051 Uiso 1 1 calc R
C48 C -0.1292(8) 0.7270(6) 0.2379(3) 0.0324(16) Uani 1 1 d .
H48A H -0.1319 0.7305 0.2699 0.049 Uiso 1 1 calc R
H48B H -0.1945 0.6990 0.2343 0.049 Uiso 1 1 calc R
H48C H -0.1572 0.7897 0.2203 0.049 Uiso 1 1 calc R
C49 C 0.8175(7) -0.0416(5) 0.2911(2) 0.0245(14) Uani 1 1 d .
C50 C 0.9243(8) -0.1190(5) 0.3146(3) 0.0333(17) Uani 1 1 d .
H50 H 1.0207 -0.1364 0.3032 0.040 Uiso 1 1 calc R
C51 C 0.8854(9) -0.1685(5) 0.3546(3) 0.041(2) Uani 1 1 d .
H51 H 0.9558 -0.2180 0.3712 0.049 Uiso 1 1 calc R
C52 C 0.7404(10) -0.1448(6) 0.3704(3) 0.043(2) Uani 1 1 d .
H52 H 0.7116 -0.1801 0.3964 0.051 Uiso 1 1 calc R
C53 C 0.6423(8) -0.0677(5) 0.3462(3) 0.0296(16) Uani 1 1 d .
H53 H 0.5456 -0.0499 0.3571 0.035 Uiso 1 1 calc R
C54 C 0.5467(7) 0.5441(5) 0.2118(2) 0.0229(14) Uani 1 1 d .
C55 C 0.5845(7) 0.6212(5) 0.1907(3) 0.0275(15) Uani 1 1 d .
H55 H 0.6427 0.6387 0.2048 0.033 Uiso 1 1 calc R
C56 C 0.5354(8) 0.6696(5) 0.1495(3) 0.0305(16) Uani 1 1 d .
H56 H 0.5583 0.7217 0.1356 0.037 Uiso 1 1 calc R
C57 C 0.4509(8) 0.6420(5) 0.1280(3) 0.0324(17) Uani 1 1 d .
H57 H 0.4182 0.6740 0.0994 0.039 Uiso 1 1 calc R
C58 C 0.4175(7) 0.5666(5) 0.1501(2) 0.0251(15) Uani 1 1 d .
H58 H 0.3591 0.5487 0.1362 0.030 Uiso 1 1 calc R
C59 C -0.1876(7) 0.3404(5) 0.3743(2) 0.0231(14) Uani 1 1 d .
C60 C -0.2796(7) 0.3587(5) 0.4160(3) 0.0327(17) Uani 1 1 d .
H60 H -0.3719 0.3590 0.4181 0.039 Uiso 1 1 calc R
C61 C -0.2344(8) 0.3756(6) 0.4521(3) 0.0355(18) Uani 1 1 d .
H61 H -0.2959 0.3888 0.4788 0.043 Uiso 1 1 calc R
C62 C -0.0926(8) 0.3730(5) 0.4492(3) 0.0331(17) Uani 1 1 d .
H62 H -0.0578 0.3826 0.4740 0.040 Uiso 1 1 calc R
C63 C -0.0097(7) 0.3559(5) 0.4087(2) 0.0223(14) Uani 1 1 d .
H63 H 0.0832 0.3548 0.4063 0.027 Uiso 1 1 calc R
C64 C 0.0013(7) 0.2145(5) 0.1203(2) 0.0229(14) Uani 1 1 d .
C65 C -0.0273(8) 0.1832(5) 0.0831(3) 0.0345(17) Uani 1 1 d .
H65 H -0.1196 0.1866 0.0812 0.041 Uiso 1 1 calc R
C66 C 0.0791(9) 0.1483(6) 0.0501(3) 0.042(2) Uani 1 1 d .
H66 H 0.0604 0.1272 0.0257 0.050 Uiso 1 1 calc R
C67 C 0.2203(8) 0.1439(6) 0.0528(3) 0.0345(17) Uani 1 1 d .
H67 H 0.2953 0.1207 0.0305 0.041 Uiso 1 1 calc R
C68 C 0.2397(8) 0.1758(5) 0.0901(2) 0.0271(15) Uani 1 1 d .
H68 H 0.3305 0.1745 0.0925 0.032 Uiso 1 1 calc R
C69 C 0.2179(9) -0.0502(6) 0.1612(3) 0.0371(18) Uiso 1 1 d .
H69A H 0.2704 -0.0116 0.1460 0.056 Uiso 1 1 calc R
H69B H 0.1684 -0.0601 0.1391 0.056 Uiso 1 1 calc R
H69C H 0.2836 -0.1104 0.1752 0.056 Uiso 1 1 calc R
C70 C 0.76680(13) 0.58574(9) 0.34060(3) 0.0393(18) Uiso 1 1 d .
H70A H 0.7484 0.6524 0.3351 0.059 Uiso 1 1 calc R
H70B H 0.8604 0.5505 0.3516 0.059 Uiso 1 1 calc R
H70C H 0.6950 0.5739 0.3634 0.059 Uiso 1 1 calc R
Cl1 Cl 0.13749(11) 0.37141(7) 0.54557(3) 0.0358(5) Uani 1 1 d R
Cl2 Cl 0.54745(12) 0.12477(6) -0.04287(3) 0.0365(5) Uani 1 1 d R
Cl3 Cl 0.42138(13) -0.24724(7) 0.45653(3) 0.0404(5) Uani 1 1 d R
Cl4 Cl 0.12856(19) 0.79598(7) 0.04817(3) 0.0357(5) Uani 1 1 d R
N1 N 0.67765(13) -0.01571(7) 0.30723(3) 0.0200(11) Uani 1 1 d R
N2 N 0.85028(13) 0.00856(8) 0.25136(4) 0.0360(15) Uani 1 1 d R
H2A H 0.7829 0.0552 0.2373 0.043 Uiso 1 1 calc R
H2B H 0.9385 -0.0061 0.2401 0.043 Uiso 1 1 calc R
N3 N 0.4650(5) 0.5166(3) 0.19117(19) 0.0178(11) Uani 1 1 d .
N4 N 0.5892(8) 0.4958(5) 0.2535(2) 0.0409(17) Uani 1 1 d .
H4A H 0.5641 0.4491 0.2660 0.049 Uiso 1 1 calc R
H4B H 0.6414 0.5116 0.2675 0.049 Uiso 1 1 calc R
N5 N -0.0542(5) 0.3402(4) 0.37137(18) 0.0175(11) Uani 1 1 d .
N6 N -0.2286(7) 0.3222(5) 0.3378(2) 0.0333(15) Uani 1 1 d .
H6A H -0.1701 0.3108 0.3133 0.040 Uiso 1 1 calc R
H6B H -0.3133 0.3219 0.3389 0.040 Uiso 1 1 calc R
N7 N 0.1338(6) 0.2090(4) 0.12364(19) 0.0194(11) Uani 1 1 d .
N8 N -0.1027(6) 0.2524(5) 0.1528(2) 0.0392(16) Uani 1 1 d .
H8A H -0.0830 0.2721 0.1749 0.047 Uiso 1 1 calc R
H8B H -0.1891 0.2569 0.1517 0.047 Uiso 1 1 calc R
O1 O 0.4671(4) 0.3166(3) 0.36472(14) 0.0168(9) Uani 1 1 d .
O2 O 0.5206(5) 0.2069(3) 0.30892(16) 0.0226(10) Uani 1 1 d .
O3 O 0.4141(5) 0.3830(3) 0.28341(15) 0.0212(10) Uani 1 1 d .
O4 O 0.2604(4) 0.3023(3) 0.33596(15) 0.0195(9) Uani 1 1 d .
O5 O 0.6505(4) 0.1802(3) 0.13578(14) 0.0146(9) Uani 1 1 d .
O6 O 0.5714(5) 0.1261(3) 0.21594(14) 0.0201(9) Uani 1 1 d .
O7 O 0.5390(5) 0.2974(3) 0.18955(15) 0.0199(9) Uani 1 1 d .
O8 O 0.3844(5) 0.2310(3) 0.16029(15) 0.0191(9) Uani 1 1 d .
O9 O 0.1395(4) 0.0356(3) 0.30147(15) 0.0183(9) Uani 1 1 d .
O10 O 0.3366(5) 0.0942(3) 0.29767(15) 0.0217(10) Uani 1 1 d .
O11 O 0.0797(5) 0.2106(3) 0.29480(15) 0.0201(9) Uani 1 1 d .
O12 O 0.2017(5) 0.1235(3) 0.22774(14) 0.0195(9) Uani 1 1 d .
O13 O -0.0496(4) 0.5306(3) 0.19064(15) 0.0168(9) Uani 1 1 d .
O14 O 0.2135(5) 0.4403(3) 0.19995(15) 0.0196(9) Uani 1 1 d .
O15 O 0.0225(5) 0.4296(3) 0.26520(14) 0.0188(9) Uani 1 1 d .
O16 O 0.0549(4) 0.3530(3) 0.19545(15) 0.0188(9) Uani 1 1 d .
O17 O 0.1171(5) -0.0042(4) 0.19558(19) 0.0326(12) Uani 1 1 d .
H17 H 0.1437 0.0330 0.2037 0.049 Uiso 1 1 calc R
O18 O 0.7618(6) 0.5566(4) 0.29855(19) 0.0336(12) Uiso 1 1 d .
P1 P 0.41014(17) 0.30067(11) 0.32026(5) 0.0144(4) Uani 1 1 d .
P2 P 0.52592(16) 0.21115(11) 0.17802(5) 0.0135(4) Uani 1 1 d .
P3 P 0.19379(17) 0.12075(11) 0.27941(5) 0.0148(4) Uani 1 1 d .
P4 P 0.06989(17) 0.43231(11) 0.21352(6) 0.0151(4) Uani 1 1 d .
Zn1 Zn 0.51994(7) 0.10513(5) 0.28187(2) 0.0149(2) Uani 1 1 d .
Zn2 Zn 0.40501(7) 0.40580(5) 0.21695(2) 0.0144(2) Uani 1 1 d .
Zn3 Zn 0.08382(7) 0.32022(5) 0.31363(2) 0.0141(2) Uani 1 1 d .
Zn4 Zn 0.19498(7) 0.23222(5) 0.17979(2) 0.0148(2) Uani 1 1 d .
C1 C 0.3870(6) 0.3288(5) 0.4071(2) 0.0181(13) Uani 1 1 d .

loop_
_atom_site_aniso_label
_atom_site_aniso_U_11
_atom_site_aniso_U_22
_atom_site_aniso_U_33
_atom_site_aniso_U_23
_atom_site_aniso_U_13
_atom_site_aniso_U_12
C2 0.014(3) 0.025(3) 0.015(3) -0.001(2) -0.003(2) -0.007(2)
C3 0.024(3) 0.030(4) 0.016(3) 0.000(3) -0.005(3) -0.010(3)
C4 0.016(3) 0.032(4) 0.011(3) -0.002(3) 0.005(2) -0.006(3)
C5 0.027(4) 0.024(4) 0.022(4) -0.007(3) -0.008(3) -0.005(3)
C6 0.013(3) 0.025(3) 0.018(3) -0.005(3) -0.001(2) -0.008(2)
C7 0.030(4) 0.027(4) 0.027(4) -0.004(3) 0.003(3) -0.013(3)
C8 0.053(5) 0.027(4) 0.041(5) 0.011(3) -0.013(4) -0.009(4)
C9 0.099(8) 0.038(5) 0.037(5) -0.003(4) 0.002(5) -0.041(5)
C10 0.021(3) 0.030(4) 0.018(3) -0.003(3) 0.001(3) -0.010(3)
C11 0.038(4) 0.035(4) 0.028(4) -0.008(3) -0.006(3) -0.016(3)
C12 0.025(4) 0.024(3) 0.020(4) 0.001(3) 0.000(3) -0.004(3)
C13 0.010(3) 0.029(3) 0.006(3) -0.007(2) 0.005(2) -0.010(2)
C14 0.012(3) 0.026(3) 0.021(3) -0.006(3) 0.006(2) -0.007(2)
C15 0.023(3) 0.030(4) 0.016(3) -0.006(3) 0.007(3) -0.015(3)
C16 0.021(3) 0.038(4) 0.012(3) -0.007(3) 0.001(2) -0.017(3)
C17 0.022(3) 0.032(4) 0.009(3) 0.004(3) 0.002(2) -0.011(3)
C18 0.013(3) 0.029(3) 0.020(3) -0.005(3) 0.005(2) -0.012(2)
C19 0.032(4) 0.027(4) 0.017(3) 0.000(3) -0.008(3) -0.009(3)
C20 0.048(5) 0.036(4) 0.039(5) 0.005(3) -0.003(4) -0.028(4)
C21 0.046(5) 0.025(4) 0.038(5) -0.001(3) 0.001(4) -0.008(3)
C22 0.022(3) 0.024(3) 0.020(3) -0.006(3) -0.002(3) -0.009(3)
C23 0.035(4) 0.022(4) 0.034(4) 0.002(3) -0.014(3) -0.004(3)
C24 0.052(5) 0.018(4) 0.033(4) 0.003(3) -0.014(4) -0.016(3)
C25 0.015(3) 0.023(3) 0.016(3) -0.001(2) 0.006(2) -0.009(2)
C26 0.020(3) 0.026(3) 0.016(3) -0.004(3) 0.006(2) -0.013(3)
C27 0.030(4) 0.028(4) 0.019(3) -0.001(3) 0.000(3) -0.016(3)
C28 0.023(3) 0.019(3) 0.024(4) 0.003(3) -0.010(3) -0.006(3)
C29 0.019(3) 0.023(3) 0.031(4) -0.004(3) -0.004(3) -0.009(3)
C30 0.022(3) 0.020(3) 0.020(3) -0.006(3) 0.003(3) -0.013(3)
C31 0.025(4) 0.023(3) 0.022(4) -0.001(3) -0.003(3) -0.004(3)
C32 0.039(5) 0.034(4) 0.046(5) -0.017(4) -0.004(4) -0.013(3)
C33 0.049(5) 0.050(5) 0.030(4) -0.019(4) 0.013(4) -0.028(4)
C34 0.024(3) 0.026(3) 0.013(3) -0.004(3) 0.004(3) -0.010(3)
C35 0.021(3) 0.039(4) 0.020(4) -0.008(3) 0.005(3) -0.009(3)
C36 0.035(4) 0.032(4) 0.023(4) -0.010(3) 0.001(3) -0.009(3)
C37 0.011(3) 0.018(3) 0.019(3) -0.003(2) -0.004(2) 0.000(2)
C38 0.022(3) 0.020(3) 0.020(3) -0.003(3) -0.005(3) -0.004(2)
C39 0.019(3) 0.017(3) 0.027(4) -0.003(3) -0.004(3) -0.006(2)
C40 0.025(3) 0.025(3) 0.016(3) 0.000(3) 0.000(3) -0.008(3)
C41 0.029(4) 0.032(4) 0.012(3) -0.004(3) -0.003(3) -0.007(3)
C42 0.014(3) 0.024(3) 0.017(3) -0.004(3) -0.002(2) -0.006(2)
C43 0.036(4) 0.038(4) 0.015(3) -0.006(3) -0.002(3) -0.020(3)
C44 0.039(5) 0.054(5) 0.031(4) -0.011(4) -0.010(3) -0.023(4)
C45 0.044(5) 0.029(4) 0.044(5) -0.007(3) -0.002(4) -0.015(3)
C46 0.038(4) 0.018(3) 0.020(4) -0.003(3) -0.005(3) -0.010(3)
C47 0.044(5) 0.047(5) 0.018(4) -0.016(3) -0.012(3) -0.015(3)
C48 0.034(4) 0.045(4) 0.022(4) -0.011(3) 0.003(3) -0.019(3)
C49 0.024(4) 0.023(3) 0.023(4) -0.005(3) -0.002(3) -0.005(3)
C50 0.028(4) 0.028(4) 0.039(5) -0.013(3) -0.011(3) 0.001(3)
C51 0.044(5) 0.027(4) 0.040(5) -0.005(3) -0.018(4) 0.004(3)
C52 0.063(6) 0.028(4) 0.032(5) 0.003(3) -0.013(4) -0.012(4)
C53 0.032(4) 0.034(4) 0.022(4) -0.001(3) -0.005(3) -0.012(3)
C54 0.020(3) 0.024(3) 0.023(4) -0.004(3) -0.001(3) -0.008(3)
C55 0.024(4) 0.030(4) 0.031(4) -0.011(3) 0.002(3) -0.012(3)
C56 0.032(4) 0.030(4) 0.034(4) -0.004(3) 0.003(3) -0.019(3)
C57 0.038(4) 0.031(4) 0.029(4) 0.008(3) -0.006(3) -0.020(3)
C58 0.025(4) 0.036(4) 0.018(3) -0.005(3) 0.001(3) -0.017(3)
C59 0.019(3) 0.026(3) 0.024(4) 0.001(3) -0.006(3) -0.010(3)
C60 0.015(3) 0.044(4) 0.037(4) -0.007(3) 0.008(3) -0.014(3)
C61 0.024(4) 0.054(5) 0.029(4) -0.017(4) 0.015(3) -0.017(3)
C62 0.031(4) 0.048(5) 0.024(4) -0.018(3) 0.002(3) -0.015(3)
C63 0.019(3) 0.032(4) 0.022(4) -0.009(3) 0.001(3) -0.015(3)
C64 0.021(3) 0.026(3) 0.021(3) 0.003(3) -0.004(3) -0.010(3)
C65 0.033(4) 0.043(5) 0.035(4) -0.002(3) -0.014(3) -0.020(3)
C66 0.048(5) 0.062(6) 0.031(4) -0.013(4) -0.013(4) -0.030(4)
C67 0.030(4) 0.055(5) 0.025(4) -0.020(3) 0.000(3) -0.018(3)
C68 0.024(4) 0.036(4) 0.025(4) -0.011(3) -0.004(3) -0.013(3)
Cl1 0.0382(10) 0.0387(10) 0.0166(9) -0.0048(7) 0.0087(7) -0.0048(8)
Cl2 0.0573(13) 0.0474(11) 0.0154(9) -0.0054(8) -0.0089(8) -0.0284(9)
Cl3 0.0519(12) 0.0331(10) 0.0307(11) 0.0055(8) -0.0200(9) -0.0095(8)
Cl4 0.0442(11) 0.0426(11) 0.0241(10) 0.0051(8) -0.0015(8) -0.0260(9)
N1 0.014(3) 0.025(3) 0.020(3) -0.002(2) -0.007(2) -0.005(2)
N2 0.014(3) 0.055(4) 0.029(4) -0.006(3) 0.005(2) -0.004(3)
N3 0.012(2) 0.020(3) 0.023(3) -0.001(2) 0.000(2) -0.009(2)
N4 0.055(4) 0.051(4) 0.035(4) 0.012(3) -0.025(3) -0.040(4)
N5 0.014(3) 0.025(3) 0.013(3) -0.005(2) 0.003(2) -0.008(2)
N6 0.022(3) 0.060(4) 0.029(3) -0.004(3) -0.006(3) -0.026(3)
N7 0.018(3) 0.023(3) 0.019(3) -0.005(2) -0.002(2) -0.009(2)
N8 0.012(3) 0.065(5) 0.046(4) -0.021(3) 0.003(3) -0.017(3)
O1 0.016(2) 0.030(2) 0.009(2) -0.0060(17) 0.0022(16) -0.0134(17)
O2 0.021(2) 0.031(3) 0.017(2) -0.0088(19) -0.0009(18) -0.0091(19)
O3 0.029(3) 0.028(2) 0.010(2) -0.0068(18) 0.0019(18) -0.0134(19)
O4 0.014(2) 0.031(2) 0.016(2) -0.0080(18) 0.0033(17) -0.0102(18)
O5 0.013(2) 0.022(2) 0.012(2) -0.0059(16) 0.0031(16) -0.0094(16)
O6 0.026(2) 0.027(2) 0.005(2) -0.0032(17) 0.0007(17) -0.0075(18)
O7 0.018(2) 0.024(2) 0.018(2) -0.0064(18) 0.0004(18) -0.0072(17)
O8 0.017(2) 0.031(2) 0.011(2) -0.0058(18) 0.0034(17) -0.0120(18)
O9 0.015(2) 0.023(2) 0.017(2) 0.0000(17) 0.0025(17) -0.0107(17)
O10 0.019(2) 0.031(3) 0.018(2) 0.0005(19) -0.0019(18) -0.0131(19)
O11 0.020(2) 0.024(2) 0.018(2) -0.0072(18) 0.0004(18) -0.0092(18)
O12 0.030(3) 0.021(2) 0.010(2) -0.0036(17) 0.0030(18) -0.0138(19)
O13 0.014(2) 0.020(2) 0.015(2) -0.0013(17) -0.0026(17) -0.0055(17)
O14 0.016(2) 0.026(2) 0.020(2) -0.0048(18) -0.0049(18) -0.0094(18)
O15 0.023(2) 0.022(2) 0.008(2) -0.0021(17) -0.0047(17) -0.0038(17)
O16 0.014(2) 0.021(2) 0.021(2) -0.0063(18) 0.0009(17) -0.0066(17)
O17 0.024(3) 0.046(3) 0.036(3) -0.021(2) 0.010(2) -0.019(2)
P1 0.0136(8) 0.0214(8) 0.0105(8) -0.0037(6) 0.0000(6) -0.0089(6)
P2 0.0117(8) 0.0189(8) 0.0101(8) -0.0030(6) 0.0017(6) -0.0067(6)
P3 0.0149(8) 0.0186(8) 0.0121(8) -0.0022(6) 0.0023(6) -0.0091(6)
P4 0.0131(8) 0.0172(8) 0.0144(8) -0.0026(6) -0.0019(6) -0.0048(6)
Zn1 0.0134(4) 0.0198(4) 0.0107(4) -0.0015(3) 0.0004(3) -0.0067(3)
Zn2 0.0143(4) 0.0184(4) 0.0113(4) -0.0027(3) -0.0002(3) -0.0071(3)
Zn3 0.0122(4) 0.0196(4) 0.0119(4) -0.0035(3) -0.0001(3) -0.0073(3)
Zn4 0.0125(4) 0.0201(4) 0.0127(4) -0.0031(3) 0.0006(3) -0.0077(3)
C1 0.012(3) 0.035(4) 0.012(3) -0.003(3) -0.006(2) -0.012(3)

loop_
_atom_type_symbol
_atom_type_description
_atom_type_scat_dispersion_real
_atom_type_scat_dispersion_imag
_atom_type_scat_source
C C 0.0033 0.0016 'International Tables Vol C Tables 4.2.6.8 and 6.1.1.4'
H H 0.0000 0.0000 'International Tables Vol C Tables 4.2.6.8 and 6.1.1.4'
Cl Cl 0.1484 0.1585 'International Tables Vol C Tables 4.2.6.8 and 6.1.1.4'
N N 0.0061 0.0033 'International Tables Vol C Tables 4.2.6.8 and 6.1.1.4'
O O 0.0106 0.0060 'International Tables Vol C Tables 4.2.6.8 and 6.1.1.4'
P P 0.1023 0.0942 'International Tables Vol C Tables 4.2.6.8 and 6.1.1.4'
Zn Zn 0.2839 1.4301 'International Tables Vol C Tables 4.2.6.8 and 6.1.1.4'

loop_
_geom_angle_atom_site_label_1
_geom_angle_atom_site_label_2
_geom_angle_atom_site_label_3
_geom_angle
C1 C2 C3 118.1(6)
C1 C2 C10 122.3(6)
C3 C2 C10 119.6(6)
C4 C3 C2 119.3(6)
C4 C3 H3 120.3
C2 C3 H3 120.3
C3 C4 C5 121.5(6)
C3 C4 Cl1 118.6(5)
C5 C4 Cl1 119.9(5)
C6 C5 C4 121.0(6)
C6 C5 H5 119.5
C4 C5 H5 119.5
C1 C6 C5 118.0(6)
C1 C6 C7 119.7(6)
C5 C6 C7 122.3(6)
C8 C7 C9 110.1(7)
C8 C7 C6 109.3(6)
C9 C7 C6 110.9(6)
C8 C7 H7 108.8
C9 C7 H7 108.8
C6 C7 H7 108.8
C7 C8 H08A 109.5
C7 C8 H08B 109.5
H08A C8 H08B 109.5
C7 C8 H8C 109.5
H08A C8 H8C 109.5
H08B C8 H8C 109.5
C7 C9 H9A 109.5
C7 C9 H9B 109.5
H9A C9 H9B 109.5
C7 C9 H9C 109.5
H9A C9 H9C 109.5
H9B C9 H9C 109.5
C2 C10 C12 110.6(5)
C2 C10 C11 111.6(6)
C12 C10 C11 110.7(6)
C2 C10 H10 107.9
C12 C10 H10 107.9
C11 C10 H10 107.9
C10 C11 H11A 109.5
C10 C11 H11B 109.5
H11A C11 H11B 109.5
C10 C11 H11C 109.5
H11A C11 H11C 109.5
H11B C11 H11C 109.5
C10 C12 H12A 109.5
C10 C12 H12B 109.5
H12A C12 H12B 109.5
C10 C12 H12C 109.5
H12A C12 H12C 109.5
H12B C12 H12C 109.5
O5 C13 C18 118.8(5)
O5 C13 C14 117.4(5)
C18 C13 C14 123.8(6)
C15 C14 C13 116.1(6)
C15 C14 C22 123.4(6)
C13 C14 C22 120.4(6)
C16 C15 C14 120.1(6)
C16 C15 H15 119.9
C14 C15 H15 119.9
C15 C16 C17 122.9(6)
C15 C16 Cl2 118.6(5)
C17 C16 Cl2 118.6(5)
C16 C17 C18 119.7(6)
C16 C17 H17A 120.2
C18 C17 H17A 120.2
C17 C18 C13 117.5(6)
C17 C18 C19 120.3(6)
C13 C18 C19 122.2(6)
C18 C19 C20 112.2(6)
C18 C19 C21 109.5(6)
C20 C19 C21 111.2(6)
C18 C19 H19 107.9
C20 C19 H19 107.9
C21 C19 H19 107.9
C19 C20 H20A 109.5
C19 C20 H20B 109.5
H20A C20 H20B 109.5
C19 C20 H20C 109.5
H20A C20 H20C 109.5
H20B C20 H20C 109.5
C19 C21 H21A 109.5
C19 C21 H21B 109.5
H21A C21 H21B 109.5
C19 C21 H21C 109.5
H21A C21 H21C 109.5
H21B C21 H21C 109.5
C14 C22 C24 113.4(6)
C14 C22 C23 110.4(5)
C24 C22 C23 109.7(6)
C14 C22 H22 107.7
C24 C22 H22 107.7
C23 C22 H22 107.7
C22 C23 H23A 109.5
C22 C23 H23B 109.5
H23A C23 H23B 109.5
C22 C23 H23C 109.5
H23A C23 H23C 109.5
H23B C23 H23C 109.5
C22 C24 H24A 109.5
C22 C24 H24B 109.5
H24A C24 H24B 109.5
C22 C24 H24C 109.5
H24A C24 H24C 109.5
H24B C24 H24C 109.5
O9 C25 C26 118.5(5)
O9 C25 C30 118.2(5)
C26 C25 C30 123.3(6)
C25 C26 C27 117.6(6)
C25 C26 C34 121.0(6)
C27 C26 C34 121.3(6)
C28 C27 C26 119.2(6)
C28 C27 H27 120.4
C26 C27 H27 120.4
C29 C28 C27 122.3(6)
C29 C28 Cl3 118.5(5)
C27 C28 Cl3 119.2(5)
C28 C29 C30 120.5(6)
C28 C29 H29 119.7
C30 C29 H29 119.7
C29 C30 C25 116.8(6)
C29 C30 C31 120.8(6)
C25 C30 C31 122.2(6)
C30 C31 C33 114.1(6)
C30 C31 C32 112.5(6)
C33 C31 C32 109.1(6)
C30 C31 H31 106.9
C33 C31 H31 106.9
C32 C31 H31 106.9
C31 C32 H32A 109.5
C31 C32 H32B 109.5
H32A C32 H32B 109.5
C31 C32 H32C 109.5
H32A C32 H32C 109.5
H32B C32 H32C 109.5
C31 C33 H33A 109.5
C31 C33 H33B 109.5
H33A C33 H33B 109.5
C31 C33 H33C 109.5
H33A C33 H33C 109.5
H33B C33 H33C 109.5
C26 C34 C35 109.9(6)
C26 C34 C36 113.8(6)
C35 C34 C36 110.4(5)
C26 C34 H34 107.5
C35 C34 H34 107.5
C36 C34 H34 107.5
C34 C35 H35A 109.5
C34 C35 H35B 109.5
H35A C35 H35B 109.5
C34 C35 H35C 109.5
H35A C35 H35C 109.5
H35B C35 H35C 109.5
C34 C36 H36A 109.5
C34 C36 H36B 109.5
H36A C36 H36B 109.5
C34 C36 H36C 109.5
H36A C36 H36C 109.5
H36B C36 H36C 109.5
C42 C37 C38 123.0(6)
C42 C37 O13 119.8(5)
C38 C37 O13 117.1(5)
C39 C38 C37 116.5(6)
C39 C38 C46 121.3(6)
C37 C38 C46 122.1(6)
C40 C39 C38 120.8(6)
C40 C39 H39 119.6
C38 C39 H39 119.6
C39 C40 C41 121.8(6)
C39 C40 Cl4 118.3(5)
C41 C40 Cl4 119.8(5)
C40 C41 C42 119.3(6)
C40 C41 H41 120.3
C42 C41 H41 120.3
C37 C42 C41 118.2(6)
C37 C42 C43 122.9(6)
C41 C42 C43 118.9(6)
C45 C43 C42 112.0(6)
C45 C43 C44 108.9(6)
C42 C43 C44 112.3(6)
C45 C43 H43 107.8
C42 C43 H43 107.8
C44 C43 H43 107.8
C43 C44 H44A 109.5
C43 C44 H44B 109.5
H44A C44 H44B 109.5
C43 C44 H44C 109.5
H44A C44 H44C 109.5
H44B C44 H44C 109.5
C43 C45 H45A 109.5
C43 C45 H45B 109.5
H45A C45 H45B 109.5
C43 C45 H45C 109.5
H45A C45 H45C 109.5
H45B C45 H45C 109.5
C38 C46 C47 114.3(6)
C38 C46 C48 110.6(6)
C47 C46 C48 108.2(6)
C38 C46 H46 107.8
C47 C46 H46 107.8
C48 C46 H46 107.8
C46 C47 H47A 109.5
C46 C47 H47B 109.5
H47A C47 H47B 109.5
C46 C47 H47C 109.5
H47A C47 H47C 109.5
H47B C47 H47C 109.5
C46 C48 H48A 109.5
C46 C48 H48B 109.5
H48A C48 H48B 109.5
C46 C48 H48C 109.5
H48A C48 H48C 109.5
H48B C48 H48C 109.5
N1 C49 N2 117.6(5)
N1 C49 C50 120.9(6)
N2 C49 C50 121.5(6)
C51 C50 C49 119.3(7)
C51 C50 H50 120.3
C49 C50 H50 120.3
C52 C51 C50 120.1(7)
C52 C51 H51 119.9
C50 C51 H51 119.9
C53 C52 C51 117.4(8)
C53 C52 H52 121.3
C51 C52 H52 121.3
N1 C53 C52 123.9(7)
N1 C53 H53 118.1
C52 C53 H53 118.1
N4 C54 N3 117.8(6)
N4 C54 C55 121.4(6)
N3 C54 C55 120.9(6)
C56 C55 C54 119.4(7)
C56 C55 H55 120.3
C54 C55 H55 120.3
C55 C56 C57 120.2(6)
C55 C56 H56 119.9
C57 C56 H56 119.9
C58 C57 C56 117.9(7)
C58 C57 H57 121.0
C56 C57 H57 121.0
N3 C58 C57 123.2(6)
N3 C58 H58 118.4
C57 C58 H58 118.4
N5 C59 N6 118.4(6)
N5 C59 C60 119.3(6)
N6 C59 C60 122.4(6)
C61 C60 C59 120.8(6)
C61 C60 H60 119.6
C59 C60 H60 119.6
C60 C61 C62 119.7(7)
C60 C61 H61 120.2
C62 C61 H61 120.2
C63 C62 C61 117.3(7)
C63 C62 H62 121.4
C61 C62 H62 121.4
C62 C63 N5 124.0(6)
C62 C63 H63 118.0
N5 C63 H63 118.0
N8 C64 N7 117.8(6)
N8 C64 C65 121.7(6)
N7 C64 C65 120.5(6)
C66 C65 C64 120.1(7)
C66 C65 H65 120.0
C64 C65 H65 120.0
C65 C66 C67 119.9(7)
C65 C66 H66 120.1
C67 C66 H66 120.1
C68 C67 C66 116.6(7)
C68 C67 H67 121.7
C66 C67 H67 121.7
N7 C68 C67 123.5(7)
N7 C68 H68 118.2
C67 C68 H68 118.2
O17 C69 H69A 109.5
O17 C69 H69B 109.5
H69A C69 H69B 109.5
O17 C69 H69C 109.5
H69A C69 H69C 109.5
H69B C69 H69C 109.5
O18 C70 H70A 109.5
O18 C70 H70B 109.5
H70A C70 H70B 109.5
O18 C70 H70C 109.5
H70A C70 H70C 109.5
H70B C70 H70C 109.5
C49 N1 C53 118.3(4)
C49 N1 Zn1 124.0(3)
C53 N1 Zn1 117.3(3)
C49 N2 H2A 120.0
C49 N2 H2B 120.0
H2A N2 H2B 120.0
C58 N3 C54 118.3(5)
C58 N3 Zn2 116.4(4)
C54 N3 Zn2 125.2(4)
C54 N4 H4A 120.0
C54 N4 H4B 120.0
H4A N4 H4B 120.0
C59 N5 C63 119.0(6)
C59 N5 Zn3 123.2(4)
C63 N5 Zn3 117.8(4)
C59 N6 H6A 120.0
C59 N6 H6B 120.0
H6A N6 H6B 120.0
C64 N7 C68 119.4(6)
C64 N7 Zn4 124.0(5)
C68 N7 Zn4 116.2(4)
C64 N8 H8A 120.0
C64 N8 H8B 120.0
H8A N8 H8B 120.0
C1 O1 P1 123.9(4)
P1 O2 Zn1 135.6(3)
P1 O3 Zn2 132.0(3)
P1 O4 Zn3 142.8(3)
C13 O5 P2 122.8(4)
P2 O6 Zn1 134.4(3)
P2 O7 Zn2 133.4(3)
P2 O8 Zn4 142.7(3)
C25 O9 P3 122.3(4)
P3 O10 Zn1 142.7(3)
P3 O11 Zn3 134.5(3)
P3 O12 Zn4 126.2(3)
C37 O13 P4 122.6(4)
P4 O14 Zn2 146.6(3)
P4 O15 Zn3 127.0(3)
P4 O16 Zn4 132.2(3)
C69 O17 H17 109.5
O2 P1 O4 115.3(3)
O2 P1 O3 112.3(3)
O4 P1 O3 114.1(3)
O2 P1 O1 103.9(2)
O4 P1 O1 105.7(2)
O3 P1 O1 104.1(2)
O8 P2 O6 114.1(2)
O8 P2 O7 114.3(3)
O6 P2 O7 112.6(3)
O8 P2 O5 107.0(2)
O6 P2 O5 103.7(2)
O7 P2 O5 103.7(2)
O10 P3 O11 112.8(3)
O10 P3 O12 114.5(3)
O11 P3 O12 111.8(3)
O10 P3 O9 106.4(2)
O11 P3 O9 106.8(2)
O12 P3 O9 103.8(2)
O14 P4 O16 114.1(3)
O14 P4 O15 114.1(3)
O16 P4 O15 111.2(2)
O14 P4 O13 106.8(2)
O16 P4 O13 106.5(2)
O15 P4 O13 103.1(2)
O10 Zn1 O2 109.4(2)
O10 Zn1 O6 113.74(19)
O2 Zn1 O6 109.37(19)
O10 Zn1 N1 110.19(14)
O2 Zn1 N1 108.01(14)
O6 Zn1 N1 105.95(14)
O14 Zn2 O7 110.44(19)
O14 Zn2 O3 112.81(19)
O7 Zn2 O3 110.96(19)
O14 Zn2 N3 107.58(19)
O7 Zn2 N3 107.9(2)
O3 Zn2 N3 106.9(2)
O11 Zn3 O4 115.42(19)
O11 Zn3 O15 110.33(19)
O4 Zn3 O15 112.42(19)
O11 Zn3 N5 104.77(19)
O4 Zn3 N5 101.9(2)
O15 Zn3 N5 111.42(19)
O8 Zn4 O16 114.21(18)
O8 Zn4 O12 110.90(19)
O16 Zn4 O12 113.73(19)
O8 Zn4 N7 103.9(2)
O16 Zn4 N7 107.4(2)
O12 Zn4 N7 105.78(19)
C6 C1 O1 118.6(5)
C6 C1 C2 122.0(6)
O1 C1 C2 119.3(6)

loop_
_geom_bond_atom_site_label_1
_geom_bond_atom_site_label_2
_geom_bond_distance
C2 C1 1.398(9)
C2 C3 1.396(9)
C2 C10 1.509(9)
C3 C4 1.391(10)
C3 H3 0.9300
C4 C5 1.370(9)
C4 Cl1 1.751(6)
C5 C6 1.369(9)
C5 H5 0.9300
C6 C1 1.409(9)
C6 C7 1.544(9)
C7 C8 1.515(11)
C7 C9 1.529(11)
C7 H7 0.9800
C8 H08A 0.9600
C8 H08B 0.9600
C8 H8C 0.9600
C9 H9A 0.9600
C9 H9B 0.9600
C9 H9C 0.9600
C10 C12 1.554(9)
C10 C11 1.520(10)
C10 H10 0.9800
C11 H11A 0.9600
C11 H11B 0.9600
C11 H11C 0.9600
C12 H12A 0.9600
C12 H12B 0.9600
C12 H12C 0.9600
C13 O5 1.386(7)
C13 C18 1.387(9)
C13 C14 1.420(9)
C14 C15 1.418(9)
C14 C22 1.491(9)
C15 C16 1.371(9)
C15 H15 0.9300
C16 C17 1.374(9)
C16 Cl2 1.752(6)
C17 C18 1.412(9)
C17 H17A 0.9300
C18 C19 1.513(9)
C19 C20 1.544(10)
C19 C21 1.560(10)
C19 H19 0.9800
C20 H20A 0.9600
C20 H20B 0.9600
C20 H20C 0.9600
C21 H21A 0.9600
C21 H21B 0.9600
C21 H21C 0.9600
C22 C24 1.531(9)
C22 C23 1.543(10)
C22 H22 0.9800
C23 H23A 0.9600
C23 H23B 0.9600
C23 H23C 0.9600
C24 H24A 0.9600
C24 H24B 0.9600
C24 H24C 0.9600
C25 O9 1.395(7)
C25 C26 1.400(9)
C25 C30 1.406(9)
C26 C27 1.405(9)
C26 C34 1.528(9)
C27 C28 1.383(10)
C27 H27 0.9300
C28 C29 1.375(10)
C28 Cl3 1.759(6)
C29 C30 1.394(9)
C29 H29 0.9300
C30 C31 1.492(9)
C31 C33 1.532(10)
C31 C32 1.549(10)
C31 H31 0.9800
C32 H32A 0.9600
C32 H32B 0.9600
C32 H32C 0.9600
C33 H33A 0.9600
C33 H33B 0.9600
C33 H33C 0.9600
C34 C35 1.525(10)
C34 C36 1.526(9)
C34 H34 0.9800
C35 H35A 0.9600
C35 H35B 0.9600
C35 H35C 0.9600
C36 H36A 0.9600
C36 H36B 0.9600
C36 H36C 0.9600
C37 C42 1.387(9)
C37 C38 1.411(9)
C37 O13 1.393(7)
C38 C39 1.396(9)
C38 C46 1.486(9)
C39 C40 1.380(9)
C39 H39 0.9300
C40 C41 1.378(10)
C40 Cl4 1.757(6)
C41 C42 1.405(9)
C41 H41 0.9300
C42 C43 1.514(9)
C43 C45 1.516(10)
C43 C44 1.554(10)
C43 H43 0.9800
C44 H44A 0.9600
C44 H44B 0.9600
C44 H44C 0.9600
C45 H45A 0.9600
C45 H45B 0.9600
C45 H45C 0.9600
C46 C47 1.547(10)
C46 C48 1.529(10)
C46 H46 0.9800
C47 H47A 0.9600
C47 H47B 0.9600
C47 H47C 0.9600
C48 H48A 0.9600
C48 H48B 0.9600
C48 H48C 0.9600
C49 N1 1.347(7)
C49 N2 1.347(7)
C49 C50 1.402(10)
C50 C51 1.368(12)
C50 H50 0.9300
C51 C52 1.394(13)
C51 H51 0.9300
C52 C53 1.366(11)
C52 H52 0.9300
C53 N1 1.355(7)
C53 H53 0.9300
C54 N4 1.346(9)
C54 N3 1.348(8)
C54 C55 1.402(10)
C55 C56 1.351(10)
C55 H55 0.9300
C56 C57 1.390(11)
C56 H56 0.9300
C57 C58 1.363(9)
C57 H57 0.9300
C58 N3 1.351(9)
C58 H58 0.9300
C59 N5 1.346(8)
C59 N6 1.341(9)
C59 C60 1.429(10)
C60 C61 1.345(11)
C60 H60 0.9300
C61 C62 1.418(11)
C61 H61 0.9300
C62 C63 1.359(10)
C62 H62 0.9300
C63 N5 1.366(8)
C63 H63 0.9300
C64 N8 1.341(9)
C64 N7 1.336(8)
C64 C65 1.412(10)
C65 C66 1.351(12)
C65 H65 0.9300
C66 C67 1.427(11)
C66 H66 0.9300
C67 C68 1.377(10)
C67 H67 0.9300
C68 N7 1.353(9)
C68 H68 0.9300
C69 O17 1.404(9)
C69 H69A 0.9600
C69 H69B 0.9600
C69 H69C 0.9600
C70 O18 1.429(5)
C70 H70A 0.9600
C70 H70B 0.9600
C70 H70C 0.9600
N1 Zn1 2.0144(11)
N2 H2A 0.8600
N2 H2B 0.8600
N3 Zn2 2.022(5)
N4 H4A 0.8600
N4 H4B 0.8600
N5 Zn3 2.022(5)
N6 H6A 0.8600
N6 H6B 0.8600
N7 Zn4 2.018(5)
N8 H8A 0.8600
N8 H8B 0.8600
O1 C1 1.387(7)
O1 P1 1.627(4)
O2 P1 1.504(5)
O2 Zn1 1.923(4)
O3 P1 1.514(5)
O3 Zn2 1.943(4)
O4 P1 1.511(4)
O4 Zn3 1.914(4)
O5 P2 1.627(4)
O6 P2 1.515(4)
O6 Zn1 1.937(4)
O7 P2 1.513(5)
O7 Zn2 1.928(4)
O8 P2 1.507(4)
O8 Zn4 1.916(4)
O9 P3 1.615(4)
O10 P3 1.504(5)
O10 Zn1 1.917(4)
O11 P3 1.515(4)
O11 Zn3 1.921(4)
O12 P3 1.516(4)
O12 Zn4 1.960(4)
O13 P4 1.619(4)
O14 P4 1.501(5)
O14 Zn2 1.927(4)
O15 P4 1.529(4)
O15 Zn3 1.944(4)
O16 P4 1.514(4)
O16 Zn4 1.941(4)
O17 H17 0.8200

loop_
_geom_torsion_atom_site_label_1
_geom_torsion_atom_site_label_2
_geom_torsion_atom_site_label_3
_geom_torsion_atom_site_label_4
_geom_torsion
C1 C2 C3 C4 -0.7(9)
C10 C2 C3 C4 179.4(6)
C2 C3 C4 C5 0.5(10)
C2 C3 C4 Cl1 179.9(5)
C3 C4 C5 C6 -1.0(10)
Cl1 C4 C5 C6 179.6(5)
C4 C5 C6 C1 1.6(9)
C4 C5 C6 C7 178.0(6)
C1 C6 C7 C8 96.0(7)
C5 C6 C7 C8 -80.4(8)
C1 C6 C7 C9 -142.3(7)
C5 C6 C7 C9 41.3(9)
C1 C2 C10 C12 121.0(6)
C3 C2 C10 C12 -59.1(8)
C1 C2 C10 C11 -115.2(7)
C3 C2 C10 C11 64.7(8)
O5 C13 C14 C15 -177.2(5)
C18 C13 C14 C15 0.0(9)
O5 C13 C14 C22 0.8(8)
C18 C13 C14 C22 178.1(5)
C13 C14 C15 C16 -1.1(9)
C22 C14 C15 C16 -179.1(6)
C14 C15 C16 C17 0.8(10)
C14 C15 C16 Cl2 -178.7(5)
C15 C16 C17 C18 0.7(10)
Cl2 C16 C17 C18 -179.9(5)
C16 C17 C18 C13 -1.7(9)
C16 C17 C18 C19 178.6(6)
O5 C13 C18 C17 178.6(5)
C14 C13 C18 C17 1.3(9)
O5 C13 C18 C19 -1.8(8)
C14 C13 C18 C19 -179.0(6)
C17 C18 C19 C20 -56.1(8)
C13 C18 C19 C20 124.3(7)
C17 C18 C19 C21 67.9(8)
C13 C18 C19 C21 -111.7(7)
C15 C14 C22 C24 -18.4(9)
C13 C14 C22 C24 163.7(6)
C15 C14 C22 C23 105.2(7)
C13 C14 C22 C23 -72.7(7)
O9 C25 C26 C27 -178.2(5)
C30 C25 C26 C27 2.7(9)
O9 C25 C26 C34 4.8(9)
C30 C25 C26 C34 -174.3(6)
C25 C26 C27 C28 1.6(9)
C34 C26 C27 C28 178.6(6)
C26 C27 C28 C29 -5.2(10)
C26 C27 C28 Cl3 177.0(5)
C27 C28 C29 C30 4.5(10)
Cl3 C28 C29 C30 -177.7(5)
C28 C29 C30 C25 -0.2(9)
C28 C29 C30 C31 -175.8(6)
O9 C25 C30 C29 177.5(5)
C26 C25 C30 C29 -3.4(9)
O9 C25 C30 C31 -6.9(9)
C26 C25 C30 C31 172.2(6)
C29 C30 C31 C33 -83.0(8)
C25 C30 C31 C33 101.6(8)
C29 C30 C31 C32 42.0(9)
C25 C30 C31 C32 -133.5(6)
C25 C26 C34 C35 65.6(7)
C27 C26 C34 C35 -111.3(7)
C25 C26 C34 C36 -170.1(6)
C27 C26 C34 C36 13.0(9)
C42 C37 C38 C39 -6.7(9)
O13 C37 C38 C39 177.0(5)
C42 C37 C38 C46 169.3(6)
O13 C37 C38 C46 -7.0(9)
C37 C38 C39 C40 2.7(9)
C46 C38 C39 C40 -173.4(6)
C38 C39 C40 C41 1.2(10)
C38 C39 C40 Cl4 -177.7(5)
C39 C40 C41 C42 -1.4(10)
Cl4 C40 C41 C42 177.4(5)
C38 C37 C42 C41 6.6(9)
O13 C37 C42 C41 -177.2(5)
C38 C37 C42 C43 -172.2(6)
O13 C37 C42 C43 4.1(9)
C40 C41 C42 C37 -2.4(9)
C40 C41 C42 C43 176.4(6)
C37 C42 C43 C45 -100.1(7)
C41 C42 C43 C45 81.1(8)
C37 C42 C43 C44 136.9(7)
C41 C42 C43 C44 -41.9(9)
C39 C38 C46 C47 -27.4(9)
C37 C38 C46 C47 156.7(6)
C39 C38 C46 C48 95.0(8)
C37 C38 C46 C48 -80.8(8)
N1 C49 C50 C51 -0.1(11)
N2 C49 C50 C51 -179.1(6)
C49 C50 C51 C52 2.9(12)
C50 C51 C52 C53 -4.0(12)
C51 C52 C53 N1 2.3(12)
N4 C54 C55 C56 -177.8(7)
N3 C54 C55 C56 1.4(10)
C54 C55 C56 C57 -1.4(11)
C55 C56 C57 C58 1.4(12)
C56 C57 C58 N3 -1.5(11)
N5 C59 C60 C61 -0.1(11)
N6 C59 C60 C61 179.2(7)
C59 C60 C61 C62 -1.4(12)
C60 C61 C62 C63 1.8(12)
C61 C62 C63 N5 -0.7(11)
N8 C64 C65 C66 177.8(7)
N7 C64 C65 C66 -0.7(11)
C64 C65 C66 C67 -0.6(12)
C65 C66 C67 C68 0.5(12)
C66 C67 C68 N7 0.8(12)
N2 C49 N1 C53 177.5(5)
C50 C49 N1 C53 -1.6(8)
N2 C49 N1 Zn1 -10.7(7)
C50 C49 N1 Zn1 170.3(5)
C52 C53 N1 C49 0.4(9)
C52 C53 N1 Zn1 -172.0(6)
C57 C58 N3 C54 1.6(10)
C57 C58 N3 Zn2 -178.8(6)
N4 C54 N3 C58 177.7(6)
C55 C54 N3 C58 -1.5(9)
N4 C54 N3 Zn2 -1.8(9)
C55 C54 N3 Zn2 178.9(5)
N6 C59 N5 C63 -178.1(6)
C60 C59 N5 C63 1.2(9)
N6 C59 N5 Zn3 3.1(8)
C60 C59 N5 Zn3 -177.6(5)
C62 C63 N5 C59 -0.8(10)
C62 C63 N5 Zn3 178.1(6)
N8 C64 N7 C68 -176.6(6)
C65 C64 N7 C68 2.0(9)
N8 C64 N7 Zn4 11.2(8)
C65 C64 N7 Zn4 -170.2(5)
C67 C68 N7 C64 -2.1(11)
C67 C68 N7 Zn4 170.7(6)
C18 C13 O5 P2 86.8(6)
C14 C13 O5 P2 -95.8(5)
C26 C25 O9 P3 88.8(6)
C30 C25 O9 P3 -92.1(6)
C42 C37 O13 P4 101.3(6)
C38 C37 O13 P4 -82.3(6)
Zn1 O2 P1 O4 35.2(5)
Zn1 O2 P1 O3 -97.8(4)
Zn1 O2 P1 O1 150.4(4)
Zn3 O4 P1 O2 -85.7(5)
Zn3 O4 P1 O3 46.4(5)
Zn3 O4 P1 O1 160.1(4)
Zn2 O3 P1 O2 52.9(4)
Zn2 O3 P1 O4 -80.6(4)
Zn2 O3 P1 O1 164.7(3)
C1 O1 P1 O2 -121.9(5)
C1 O1 P1 O4 -0.1(5)
C1 O1 P1 O3 120.4(5)
Zn4 O8 P2 O6 39.3(5)
Zn4 O8 P2 O7 -92.3(5)
Zn4 O8 P2 O5 153.4(4)
Zn1 O6 P2 O8 -80.2(4)
Zn1 O6 P2 O7 52.3(4)
Zn1 O6 P2 O5 163.8(3)
Zn2 O7 P2 O8 37.8(5)
Zn2 O7 P2 O6 -94.5(4)
Zn2 O7 P2 O5 154.0(3)
C13 O5 P2 O8 -5.2(5)
C13 O5 P2 O6 115.8(4)
C13 O5 P2 O7 -126.4(4)
Zn1 O10 P3 O11 -95.9(5)
Zn1 O10 P3 O12 33.4(6)
Zn1 O10 P3 O9 147.4(5)
Zn3 O11 P3 O10 25.3(5)
Zn3 O11 P3 O12 -105.3(4)
Zn3 O11 P3 O9 141.8(3)
Zn4 O12 P3 O10 -86.8(4)
Zn4 O12 P3 O11 42.9(4)
Zn4 O12 P3 O9 157.6(3)
C25 O9 P3 O10 14.1(5)
C25 O9 P3 O11 -106.6(5)
C25 O9 P3 O12 135.2(5)
Zn2 O14 P4 O16 -94.1(6)
Zn2 O14 P4 O15 35.3(6)
Zn2 O14 P4 O13 148.4(5)
Zn4 O16 P4 O14 27.9(5)
Zn4 O16 P4 O15 -102.9(4)
Zn4 O16 P4 O13 145.5(3)
Zn3 O15 P4 O14 -80.6(4)
Zn3 O15 P4 O16 50.2(4)
Zn3 O15 P4 O13 164.0(3)
C37 O13 P4 O14 14.0(5)
C37 O13 P4 O16 -108.4(5)
C37 O13 P4 O15 134.5(5)
P3 O10 Zn1 O2 99.0(5)
P3 O10 Zn1 O6 -23.6(6)
P3 O10 Zn1 N1 -142.4(4)
P1 O2 Zn1 O10 -32.2(5)
P1 O2 Zn1 O6 92.9(4)
P1 O2 Zn1 N1 -152.2(4)
P2 O6 Zn1 O10 76.6(4)
P2 O6 Zn1 O2 -46.0(4)
P2 O6 Zn1 N1 -162.2(3)
C49 N1 Zn1 O10 159.2(4)
C53 N1 Zn1 O10 -28.9(4)
C49 N1 Zn1 O2 -81.3(4)
C53 N1 Zn1 O2 90.6(4)
C49 N1 Zn1 O6 35.8(4)
C53 N1 Zn1 O6 -152.3(4)
P4 O14 Zn2 O7 96.8(5)
P4 O14 Zn2 O3 -28.1(6)
P4 O14 Zn2 N3 -145.7(5)
P2 O7 Zn2 O14 -33.2(4)
P2 O7 Zn2 O3 92.7(4)
P2 O7 Zn2 N3 -150.5(4)
P1 O3 Zn2 O14 75.4(4)
P1 O3 Zn2 O7 -49.2(4)
P1 O3 Zn2 N3 -166.6(4)
C58 N3 Zn2 O14 -34.9(5)
C54 N3 Zn2 O14 144.7(5)
C58 N3 Zn2 O7 84.3(5)
C54 N3 Zn2 O7 -96.1(5)
C58 N3 Zn2 O3 -156.3(5)
C54 N3 Zn2 O3 23.3(6)
P3 O11 Zn3 O4 -22.4(5)
P3 O11 Zn3 O15 106.3(4)
P3 O11 Zn3 N5 -133.6(4)
P1 O4 Zn3 O11 82.3(5)
P1 O4 Zn3 O15 -45.4(5)
P1 O4 Zn3 N5 -164.8(5)
P4 O15 Zn3 O11 -45.2(4)
P4 O15 Zn3 O4 85.2(3)
P4 O15 Zn3 N5 -161.1(3)
C59 N5 Zn3 O11 -48.1(5)
C63 N5 Zn3 O11 133.1(5)
C59 N5 Zn3 O4 -168.8(5)
C63 N5 Zn3 O4 12.5(5)
C59 N5 Zn3 O15 71.2(5)
C63 N5 Zn3 O15 -107.6(5)
P2 O8 Zn4 O16 90.1(5)
P2 O8 Zn4 O12 -40.0(5)
P2 O8 Zn4 N7 -153.2(4)
P4 O16 Zn4 O8 -28.1(4)
P4 O16 Zn4 O12 100.5(4)
P4 O16 Zn4 N7 -142.8(4)
P3 O12 Zn4 O8 89.3(4)
P3 O12 Zn4 O16 -41.1(4)
P3 O12 Zn4 N7 -158.7(3)
C64 N7 Zn4 O8 -172.4(5)
C68 N7 Zn4 O8 15.2(5)
C64 N7 Zn4 O16 -51.1(5)
C68 N7 Zn4 O16 136.5(5)
C64 N7 Zn4 O12 70.7(5)
C68 N7 Zn4 O12 -101.7(5)
C5 C6 C1 O1 -178.8(5)
C7 C6 C1 O1 4.7(8)
C5 C6 C1 C2 -1.8(9)
C7 C6 C1 C2 -178.3(5)
P1 O1 C1 C6 -100.0(6)
P1 O1 C1 C2 82.9(6)
C3 C2 C1 C6 1.4(9)
C10 C2 C1 C6 -178.7(5)
C3 C2 C1 O1 178.3(5)
C10 C2 C1 O1 -1.8(9)
